data_1522048
loop_
_publ_author_name
'Toumi, M.'
'Smiri-Dogguy, L.'
'Bulou, A.'

_publ_section_title
;
 Crystal structure and polarized Raman spectra of Ca6 Sm2 Na2 (P O4)6 F2
;
_journal_name_full 'Journal of Solid State Chemistry'
_journal_page_first 308
_journal_page_last 313
_journal_volume 149
_journal_year 2000
_chemical_formula_sum 'Ca6 F2 Na2 O24 P6 Sm2'
_chemical_name_systematic '(Ca1.57 Sm0.43 Na2) (Ca4.43 Sm1.57) (P O4)6 F2'
_space_group_IT_number 176
_symmetry_space_group_name_Hall '-P 6c'
_symmetry_space_group_name_H-M 'P 63/m'
_cell_angle_alpha 90
_cell_angle_beta 90
_cell_angle_gamma 120
_cell_formula_units_Z 1
_cell_length_a 9.3895
_cell_length_b 9.3895
_cell_length_c 6.895
_cell_volume 526.441
_citation_journal_id_ASTM JSSCBI
_cod_data_source_file Toumi_JSSCBI_2000_1734.cif
_cod_data_source_block Ca6F2Na2O24P6Sm2
_cod_original_cell_volume 526.4411
_cod_database_code 1522048

loop_
_symmetry_equiv_pos_as_xyz
x,y,z
x-y,x,z+1/2
-y,x-y,z
-x,-y,z+1/2
-x+y,-x,z
y,-x+y,z+1/2
-x,-y,-z
-x+y,-x,-z-1/2
y,-x+y,-z
x,y,-z-1/2
x-y,x,-z
-y,x-y,-z-1/2

loop_
_atom_site_label
_atom_site_type_symbol
_atom_site_fract_x
_atom_site_fract_y
_atom_site_fract_z
_atom_site_occupancy
_atom_site_U_iso_or_equiv
Sm2 Sm+3 0.24726 0.01079 0.25 0.262 0.0
O2 O-2 0.4803 0.3217 0.25 1 0.0
P1 P+5 0.3688 0.3966 0.25 1 0.0
Ca2 Ca+2 0.24726 0.01079 0.25 0.738 0.0
Na1 Na+1 0.3333 0.6667 0.0005 0.5 0.0
F1 F-1 0 0 0.25 1 0.0
O3 O-2 0.2554 0.3393 0.0721 1 0.0
Ca1 Ca+2 0.3333 0.6667 0.0005 0.393 0.0
O1 O-2 0.468 0.5855 0.25 1 0.0
Sm1 Sm+3 0.3333 0.6667 0.0005 0.107 0.0
